data_7718077
loop_
_publ_author_name
'Bagio, Stanley'
'Gonz&#xe1;lez, Jonay'
'Gable, Robert W.'
'Hall, Christopher R.'
'Boskovic, Colette'
'Giansiracusa, Marcus J.'

_publ_section_title
;
 Redox, spectroscopic and magnetic properties of
 <i>C</i><sub>3</sub>-symmetric rare earth complexes featuring atypical
 <i>ortho</i>-dioxolene binding.
;
_journal_issue 12
_journal_name_full 'Dalton transactions (Cambridge, England : 2003)'
_journal_page_first 5061
_journal_page_last 5074
_journal_paper_doi 10.1039/d4dt03474k
_journal_volume 54
_journal_year 2025
_chemical_absolute_configuration ad
_chemical_formula_moiety 'C36 H21 Br12 N4 O6 Y'
_chemical_formula_sum 'C36 H21 Br12 N4 O6 Y'
_chemical_formula_weight 1653.40
_space_group_crystal_system trigonal
_space_group_IT_number 161
_space_group_name_Hall 'R 3 -2"c'
_space_group_name_H-M_alt 'R 3 c :H'
_atom_sites_solution_hydrogens geom
_atom_sites_solution_primary dual
_audit_creation_method
;
Olex2 1.5
(compiled 2023.08.24 svn.re1ec1418 for OlexSys, GUI svn.r6817)
;
_audit_update_record
;
2025-01-23 deposited with the CCDC.	2025-02-14 downloaded from the CCDC.
;
_cell_angle_alpha 90
_cell_angle_beta 90
_cell_angle_gamma 120
_cell_formula_units_Z 6
_cell_length_a 13.1340(2)
_cell_length_b 13.1340(2)
_cell_length_c 46.2582(7)
_cell_measurement_reflns_used 11372
_cell_measurement_temperature 99.99(10)
_cell_measurement_theta_max 78.6240
_cell_measurement_theta_min 3.9820
_cell_volume 6910.56(18)
_computing_cell_refinement 'CrysAlisPro 1.171.42.49 (Rigaku OD, 2022)'
_computing_data_collection 'CrysAlisPro 1.171.42.49 (Rigaku OD, 2022)'
_computing_data_reduction 'CrysAlisPro 1.171.42.49 (Rigaku OD, 2022)'
_computing_molecular_graphics 'Olex2 1.5 (Dolomanov et al., 2009)'
_computing_publication_material 'Olex2 1.5 (Dolomanov et al., 2009)'
_computing_structure_refinement 'SHELXL 2019/3 (Sheldrick, 2015)'
_computing_structure_solution 'SHELXT 2018/2 (Sheldrick, 2018)'
_diffrn_ambient_environment N~2~
_diffrn_ambient_temperature 99.99(10)
_diffrn_detector 'Hybrid Pixel Array Detector'
_diffrn_detector_area_resol_mean 10.0000
_diffrn_detector_type HyPix
_diffrn_measured_fraction_theta_full 1.000
_diffrn_measured_fraction_theta_max 0.998
_diffrn_measurement_details
;
List of Runs (angles in degrees, time in seconds):

  # Type    Start    End  Width  t~exp~   \w     \q     \k     \f   Frames
#--------------------------------------------------------------------------
  1  \w     53.00  92.00   0.50    0.05    --   47.51-125.00   0.00   78
  2  \w     86.00 111.00   0.50    0.05    --  113.25-125.00   0.00   50
  3  \w     44.00  81.00   0.50    0.05    --  113.25-125.00   0.00   74
  4  \w     48.00  74.00   0.50    0.05    --  113.25 -94.00  60.00   52
  5  \w     78.00 104.00   0.50    0.05    --  113.25 -94.00  30.00   52
  6  \w     78.00 104.00   0.50    0.05    --  113.25 -94.00  60.00   52
  7  \w     44.00 106.00   0.50    0.05    --  113.25 -94.00  90.00  124
  8  \w     45.00 104.00   0.50    0.05    --  113.25 -94.00 120.00  118
  9  \w     74.00 105.00   0.50    0.05    --  113.25 -94.00 -90.00   62
 10  \w     69.00 102.00   0.50    0.05    --  113.25 -94.00-120.00   66
 11  \w     54.00 108.00   0.50    0.05    --  113.25-106.00-142.15  108
 12  \w     67.00 106.00   0.50    0.05    --  113.25 -94.00 -30.00   78
 13  \w     74.00 106.00   0.50    0.05    --  113.25 -94.00 150.00   64
 14  \w     20.00  78.00   0.50    0.05    --   47.51 -99.00-120.00  116
 15  \w     89.00 118.00   0.50    0.05    --  113.25 -88.00-161.30   58
 16  \w     64.00 100.00   0.50    0.05    --  113.25 -77.00-150.00   72
 17  \w     44.00  71.00   0.50    0.05    --  113.25 -61.00-120.00   54
 18  \w     64.00  90.00   0.50    0.05    --  113.25 -77.00 -90.00   52
 19  \w     42.00  71.00   0.50    0.05    --  113.25 -61.00-180.00   58
 20  \w     44.00  87.00   0.50    0.05    --  113.25 -77.00 -30.00   86
 21  \w     43.00  69.00   0.50    0.05    --  113.25 -61.00   0.00   52
 22  \w     43.00  92.00   0.50    0.05    --  113.25 -77.00   0.00   98
 23  \w    -22.00  60.00   0.50    0.05    --   47.51 -57.00 -90.00  164
 24  \w     -1.00  26.00   0.50    0.05    --   47.51 -19.00 120.00   54
 25  \w     42.00  69.00   0.50    0.05    --  113.25 -61.00 120.00   54
 26  \w     42.00  71.00   0.50    0.05    --  113.25 -61.00 150.00   58
 27  \w    102.00 135.00   0.50    0.05    --  113.25  15.00  90.00   66
 28  \w    122.00 147.00   0.50    0.05    --  113.25  61.00  90.00   50
 29  \w    139.00 176.00   0.50    0.05    --  113.25  61.00   0.00   74
 30  \w    102.00 167.00   0.50    0.05    --  113.25  45.00 -30.00  130
 31  \w    103.00 176.00   0.50    0.05    --  113.25  61.00-120.00  146
 32  \w    136.00 178.00   0.50    0.05    --  113.25  77.00-150.00   84
 33  \w     94.00 126.00   0.50    0.05    --  113.25  77.00-150.00   64
 34  \w    104.00 146.00   0.50    0.05    --  113.25  45.00-180.00   84
 35  \w    105.00 163.00   0.50    0.05    --  113.25  45.00 -60.00  116
 36  \w    120.00 157.00   0.50    0.05    --  113.25  15.00 -60.00   74
 37  \w    107.00 177.00   0.50    0.05    --  113.25  15.00  30.00  140
 38  \w    102.00 162.00   0.50    0.05    --  113.25  30.00 150.00  120
 39  \w   -107.00  22.00   0.50    0.05    --  -47.51   0.00  60.00  258
 40  \w    -28.00  24.00   0.50    0.05    --  -47.51  19.00  90.00  104
 41  \w    -33.00  13.00   0.50    0.05    --  -47.51  38.00 120.00   92
 42  \w    -49.00 -23.00   0.50    0.05    --  -91.75  45.00  90.00   52
 43  \w    -51.00 -20.00   0.50    0.05    --  -91.75  45.00 120.00   62
 44  \w    -66.00 -26.00   0.50    0.05    --  -91.75 125.00  90.00   80
;
_diffrn_measurement_device 'four-circle diffractometer'
_diffrn_measurement_device_type 'XtaLAB Synergy, Dualflex, HyPix'
_diffrn_measurement_method '\w scans'
_diffrn_orient_matrix_type 'CrysAlisPro convention (1999,Acta A55,543-557)'
_diffrn_orient_matrix_UB_11 -0.0987452000
_diffrn_orient_matrix_UB_12 -0.0647506000
_diffrn_orient_matrix_UB_13 0.0224126000
_diffrn_orient_matrix_UB_21 -0.0511324000
_diffrn_orient_matrix_UB_22 0.0794469000
_diffrn_orient_matrix_UB_23 -0.0078004000
_diffrn_orient_matrix_UB_31 -0.0773997000
_diffrn_orient_matrix_UB_32 -0.0884460000
_diffrn_orient_matrix_UB_33 -0.0233846000
_diffrn_radiation_monochromator mirror
_diffrn_radiation_probe x-ray
_diffrn_radiation_type 'Cu K\a'
_diffrn_radiation_wavelength 1.54184
_diffrn_reflns_av_R_equivalents 0.0642
_diffrn_reflns_av_unetI/netI 0.0334
_diffrn_reflns_Laue_measured_fraction_full 1.000
_diffrn_reflns_Laue_measured_fraction_max 0.998
_diffrn_reflns_limit_h_max 16
_diffrn_reflns_limit_h_min -16
_diffrn_reflns_limit_k_max 16
_diffrn_reflns_limit_k_min -16
_diffrn_reflns_limit_l_max 57
_diffrn_reflns_limit_l_min -58
_diffrn_reflns_number 27677
_diffrn_reflns_point_group_measured_fraction_full 0.981
_diffrn_reflns_point_group_measured_fraction_max 0.969
_diffrn_reflns_theta_full 67.684
_diffrn_reflns_theta_max 80.275
_diffrn_reflns_theta_min 4.332
_diffrn_source 'micro-focus sealed X-ray tube'
_diffrn_source_type 'PhotonJet (Cu) X-ray Source'
_exptl_absorpt_coefficient_mu 14.384
_exptl_absorpt_correction_T_max 0.580
_exptl_absorpt_correction_T_min 0.399
_exptl_absorpt_correction_type gaussian
_exptl_absorpt_process_details
;
CrysAlisPro 1.171.42.49 (Rigaku Oxford Diffraction, 2022)
Numerical absorption correction based on gaussian integration over
a multifaceted crystal model
Empirical absorption correction using spherical harmonics,
implemented in SCALE3 ABSPACK scaling algorithm.
;
_exptl_crystal_colour 'clear light colourless'
_exptl_crystal_colour_lustre clear
_exptl_crystal_colour_modifier light
_exptl_crystal_colour_primary colourless
_exptl_crystal_density_diffrn 2.384
_exptl_crystal_description block
_exptl_crystal_F_000 4632
_exptl_crystal_size_max 0.09
_exptl_crystal_size_mid 0.08
_exptl_crystal_size_min 0.06
_refine_diff_density_max 0.984
_refine_diff_density_min -0.765
_refine_diff_density_rms 0.135
_refine_ls_abs_structure_details
;
 Flack x determined using 1372 quotients [(I+)-(I-)]/[(I+)+(I-)]
 (Parsons, Flack and Wagner, Acta Cryst. B69 (2013) 249-259).
;
_refine_ls_abs_structure_Flack -0.02(3)
_refine_ls_extinction_method none
_refine_ls_goodness_of_fit_ref 1.143
_refine_ls_hydrogen_treatment constr
_refine_ls_matrix_type full
_refine_ls_number_parameters 179
_refine_ls_number_reflns 3267
_refine_ls_number_restraints 1
_refine_ls_restrained_S_all 1.142
_refine_ls_R_factor_all 0.0376
_refine_ls_R_factor_gt 0.0361
_refine_ls_shift/su_max 0.000
_refine_ls_shift/su_mean 0.000
_refine_ls_structure_factor_coef Fsqd
_refine_ls_weighting_details 'w=1/[\s^2^(Fo^2^)+(0.0409P)^2^+66.1172P] where P=(Fo^2^+2Fc^2^)/3'
_refine_ls_weighting_scheme calc
_refine_ls_wR_factor_gt 0.0941
_refine_ls_wR_factor_ref 0.0951
_reflns_Friedel_coverage 0.938
_reflns_Friedel_fraction_full 0.962
_reflns_Friedel_fraction_max 0.941
_reflns_number_gt 3123
_reflns_number_total 3267
_reflns_threshold_expression 'I > 2\s(I)'
_cod_data_source_file d4dt03474k2.cif
_cod_data_source_block sb01-05-y6-xrd-2-100k_abs
_cod_depositor_comments 'Adding full bibliography for 7718068--7718078.cif.'
_cod_original_cell_volume 6910.6(2)
_cod_original_sg_symbol_H-M 'R 3 c'
_cod_database_code 7718077
_shelx_shelxl_version_number 2019/3
_chemical_oxdiff_formula 'Y1 C30 O6 N4 Br12'
_chemical_oxdiff_usercomment 'Transparent crystal in oil at 100K'
_shelx_space_group_comment
;
The symmetry employed for this shelxl refinement is uniquely defined
by the following loop, which should always be used as a source of
symmetry information in preference to the above space-group names.
They are only intended as comments.
;
_shelx_estimated_absorpt_t_max 0.479
_shelx_estimated_absorpt_t_min 0.358
_olex2_refinement_description
;
1. Fixed Uiso
 At 1.2 times of:
  All C(H) groups, All C(H,H) groups
 At 1.5 times of:
  All O(H) groups
2.a Secondary CH2 refined with riding coordinates:
 C1(H1A,H1B)
2.b Aromatic/amide H refined with riding coordinates:
 C3(H3), C4(H4), C5(H5), C6(H6)
2.c Idealised tetrahedral OH refined as rotating group:
 O2(H2)
;
_olex2_submission_special_instructions 'No special instructions were received'
_oxdiff_exptl_absorpt_empirical_details
;
Empirical correction (ABSPACK) includes:
- Absorption correction using spherical harmonics
- Frame scaling
;
_oxdiff_exptl_absorpt_empirical_full_max 1.292
_oxdiff_exptl_absorpt_empirical_full_min 0.824

loop_
_space_group_symop_operation_xyz
'x, y, z'
'-y, x-y, z'
'-x+y, -x, z'
'-y, -x, z+1/2'
'-x+y, y, z+1/2'
'x, x-y, z+1/2'
'x+2/3, y+1/3, z+1/3'
'-y+2/3, x-y+1/3, z+1/3'
'-x+y+2/3, -x+1/3, z+1/3'
'-y+2/3, -x+1/3, z+5/6'
'-x+y+2/3, y+1/3, z+5/6'
'x+2/3, x-y+1/3, z+5/6'
'x+1/3, y+2/3, z+2/3'
'-y+1/3, x-y+2/3, z+2/3'
'-x+y+1/3, -x+2/3, z+2/3'
'-y+1/3, -x+2/3, z+7/6'
'-x+y+1/3, y+2/3, z+7/6'
'x+1/3, x-y+2/3, z+7/6'

loop_
_atom_site_label
_atom_site_type_symbol
_atom_site_fract_x
_atom_site_fract_y
_atom_site_fract_z
_atom_site_U_iso_or_equiv
_atom_site_adp_type
_atom_site_occupancy
_atom_site_site_symmetry_order
_atom_site_calc_flag
_atom_site_refinement_flags_posn
_atom_site_refinement_flags_adp
_atom_site_refinement_flags_occupancy
_atom_site_disorder_assembly
_atom_site_disorder_group
Y1 Y 0.666667 0.333333 0.52407(3) 0.0212(3) Uani 1 3 d S T P . .
Br1 Br 0.51031(11) 0.55134(10) 0.52915(2) 0.0268(3) Uani 1 1 d . . . . .
Br2 Br 0.58055(12) 0.80853(11) 0.49917(2) 0.0327(3) Uani 1 1 d . . . . .
Br3 Br 0.75616(12) 0.89807(10) 0.44155(2) 0.0327(3) Uani 1 1 d . . . . .
Br4 Br 0.83199(10) 0.71483(11) 0.41170(2) 0.0287(3) Uani 1 1 d . . . . .
O1 O 0.6092(6) 0.4240(6) 0.49420(15) 0.0239(16) Uani 1 1 d . . . . .
O2 O 0.7584(7) 0.5027(7) 0.44871(16) 0.0293(16) Uani 1 1 d . . . . .
H2 H 0.748683 0.451430 0.460965 0.044 Uiso 1 1 calc R U . . .
N1 N 0.666667 0.333333 0.5786(3) 0.034(3) Uani 1 3 d S T P . .
N2 N 0.7798(8) 0.5305(9) 0.5455(2) 0.0286(19) Uani 1 1 d . . . . .
C1 C 0.6660(12) 0.4402(11) 0.5885(2) 0.039(3) Uani 1 1 d . . . . .
H1A H 0.686331 0.452512 0.609323 0.046 Uiso 1 1 calc R U . . .
H1B H 0.585694 0.428204 0.586305 0.046 Uiso 1 1 calc R U . . .
C2 C 0.7501(10) 0.5473(11) 0.5722(3) 0.031(2) Uani 1 1 d . . . . .
C3 C 0.7928(10) 0.6614(10) 0.5834(2) 0.032(2) Uani 1 1 d . . . . .
H3 H 0.770950 0.671820 0.602292 0.039 Uiso 1 1 calc R U . . .
C4 C 0.8666(10) 0.7578(11) 0.5668(3) 0.039(3) Uani 1 1 d . . . . .
H4 H 0.895447 0.835331 0.573910 0.047 Uiso 1 1 calc R U . . .
C5 C 0.8980(10) 0.7388(10) 0.5393(3) 0.035(3) Uani 1 1 d . . . . .
H5 H 0.949646 0.803038 0.527363 0.042 Uiso 1 1 calc R U . . .
C6 C 0.8524(11) 0.6255(11) 0.5299(3) 0.031(2) Uani 1 1 d . . . . .
H6 H 0.873723 0.613332 0.511146 0.037 Uiso 1 1 calc R U . . .
C7 C 0.6393(9) 0.5290(9) 0.4834(2) 0.023(2) Uani 1 1 d . . . . .
C8 C 0.6027(9) 0.6035(9) 0.4950(2) 0.021(2) Uani 1 1 d . . . . .
C9 C 0.6348(10) 0.7123(9) 0.4826(2) 0.025(2) Uani 1 1 d . . . . .
C10 C 0.7053(10) 0.7476(10) 0.4581(2) 0.024(2) Uani 1 1 d . . . . .
C11 C 0.7445(10) 0.6747(10) 0.4465(2) 0.025(2) Uani 1 1 d . . . . .
C12 C 0.7149(10) 0.5701(9) 0.4593(3) 0.025(2) Uani 1 1 d . . . . .

loop_
_atom_site_aniso_label
_atom_site_aniso_U_11
_atom_site_aniso_U_22
_atom_site_aniso_U_33
_atom_site_aniso_U_23
_atom_site_aniso_U_13
_atom_site_aniso_U_12
Y1 0.0247(4) 0.0247(4) 0.0141(6) 0.000 0.000 0.01237(19)
Br1 0.0303(6) 0.0349(6) 0.0189(5) 0.0018(4) 0.0031(4) 0.0192(5)
Br2 0.0506(7) 0.0370(7) 0.0224(6) -0.0035(5) -0.0019(5) 0.0310(6)
Br3 0.0432(7) 0.0277(6) 0.0273(6) 0.0048(5) -0.0012(5) 0.0177(5)
Br4 0.0282(6) 0.0318(5) 0.0210(5) 0.0049(4) 0.0044(4) 0.0111(5)
O1 0.035(4) 0.024(3) 0.019(3) 0.008(3) 0.001(3) 0.019(3)
O2 0.034(4) 0.032(4) 0.025(4) 0.007(3) 0.008(3) 0.018(3)
N1 0.038(5) 0.038(5) 0.025(8) 0.000 0.000 0.019(2)
N2 0.025(4) 0.036(5) 0.026(4) -0.009(4) -0.005(3) 0.016(4)
C1 0.053(7) 0.046(7) 0.023(5) -0.005(5) 0.003(5) 0.030(6)
C2 0.034(5) 0.037(6) 0.025(5) -0.010(5) -0.007(4) 0.020(5)
C3 0.031(5) 0.040(6) 0.024(5) -0.014(5) -0.001(4) 0.016(5)
C4 0.030(6) 0.041(7) 0.049(7) -0.027(6) -0.013(5) 0.019(5)
C5 0.024(5) 0.028(5) 0.049(7) -0.013(5) -0.010(5) 0.011(4)
C6 0.029(5) 0.039(6) 0.031(6) -0.004(5) 0.001(4) 0.021(5)
C7 0.027(5) 0.028(5) 0.016(5) -0.008(4) -0.004(4) 0.016(4)
C8 0.020(4) 0.028(5) 0.013(5) -0.002(4) 0.000(4) 0.010(4)
C9 0.034(6) 0.023(5) 0.016(5) 0.003(4) 0.003(4) 0.014(4)
C10 0.028(5) 0.024(5) 0.021(6) 0.002(4) -0.002(4) 0.012(4)
C11 0.025(5) 0.027(5) 0.021(6) -0.002(4) -0.002(4) 0.012(4)
C12 0.027(5) 0.024(5) 0.023(5) -0.005(4) -0.003(4) 0.012(4)

loop_
_atom_type_symbol
_atom_type_description
_atom_type_scat_dispersion_real
_atom_type_scat_dispersion_imag
_atom_type_scat_source
C C 0.0181 0.0091 'International Tables Vol C Tables 4.2.6.8 and 6.1.1.4'
H H 0.0000 0.0000 'International Tables Vol C Tables 4.2.6.8 and 6.1.1.4'
Br Br -0.6763 1.2805 'International Tables Vol C Tables 4.2.6.8 and 6.1.1.4'
N N 0.0311 0.0180 'International Tables Vol C Tables 4.2.6.8 and 6.1.1.4'
O O 0.0492 0.0322 'International Tables Vol C Tables 4.2.6.8 and 6.1.1.4'
Y Y -0.2670 2.0244 'International Tables Vol C Tables 4.2.6.8 and 6.1.1.4'

loop_
_exptl_crystal_face_index_h
_exptl_crystal_face_index_k
_exptl_crystal_face_index_l
_exptl_crystal_face_perp_dist
0 -6 -16 0.0351
6 -8 7 0.0421
5 1 -18 0.0421
6 3 0 0.0290
-6 -2 5 0.0336
-5 0 23 0.0315
0 3 27 0.0234
3 -4 -25 0.0361
7 0 0 0.0235
-1 7 15 0.0225
-2 8 -4 0.0310
2 -2 28 0.0297
-3 -6 -3 0.0317
-8 6 4 0.0292
-6 -1 -17 0.0277
-7 7 -9 0.0284
-4 6 -21 0.0380

loop_
_geom_angle_atom_site_label_1
_geom_angle_atom_site_label_2
_geom_angle_atom_site_label_3
_geom_angle
_geom_angle_site_symmetry_1
_geom_angle_site_symmetry_3
_geom_angle_publ_flag
O1 Y1 O1 84.4(3) 3_665 2_655 ?
O1 Y1 O1 84.4(3) 3_665 . ?
O1 Y1 O1 84.4(3) 2_655 . ?
O1 Y1 N1 129.12(19) 3_665 . ?
O1 Y1 N1 129.12(19) . . ?
O1 Y1 N1 129.12(19) 2_655 . ?
O1 Y1 N2 164.5(3) 3_665 2_655 ?
O1 Y1 N2 82.7(3) . . ?
O1 Y1 N2 82.7(3) 3_665 3_665 ?
O1 Y1 N2 82.7(3) 2_655 2_655 ?
O1 Y1 N2 164.5(3) . 3_665 ?
O1 Y1 N2 164.5(3) 2_655 . ?
O1 Y1 N2 85.8(3) . 2_655 ?
O1 Y1 N2 85.8(3) 3_665 . ?
O1 Y1 N2 85.8(3) 2_655 3_665 ?
N2 Y1 N1 66.3(2) 2_655 . ?
N2 Y1 N1 66.3(2) 3_665 . ?
N2 Y1 N1 66.3(2) . . ?
N2 Y1 N2 104.9(3) . 2_655 ?
N2 Y1 N2 104.9(3) 3_665 2_655 ?
N2 Y1 N2 104.9(3) 3_665 . ?
C7 O1 Y1 142.9(7) . . ?
C12 O2 H2 109.5 . . ?
C1 N1 Y1 108.1(8) 2_655 . ?
C1 N1 Y1 108.1(8) 3_665 . ?
C1 N1 Y1 108.1(8) . . ?
C1 N1 C1 110.8(7) 3_665 2_655 ?
C1 N1 C1 110.8(7) 2_655 . ?
C1 N1 C1 110.8(7) 3_665 . ?
C2 N2 Y1 118.0(8) . . ?
C6 N2 Y1 122.6(7) . . ?
C6 N2 C2 118.0(10) . . ?
N1 C1 H1A 109.1 . . ?
N1 C1 H1B 109.1 . . ?
N1 C1 C2 112.5(10) . . ?
H1A C1 H1B 107.8 . . ?
C2 C1 H1A 109.1 . . ?
C2 C1 H1B 109.1 . . ?
N2 C2 C1 116.8(10) . . ?
N2 C2 C3 121.2(11) . . ?
C3 C2 C1 121.9(10) . . ?
C2 C3 H3 120.2 . . ?
C4 C3 C2 119.5(11) . . ?
C4 C3 H3 120.2 . . ?
C3 C4 H4 120.7 . . ?
C3 C4 C5 118.5(11) . . ?
C5 C4 H4 120.7 . . ?
C4 C5 H5 120.8 . . ?
C6 C5 C4 118.3(12) . . ?
C6 C5 H5 120.8 . . ?
N2 C6 C5 124.4(11) . . ?
N2 C6 H6 117.8 . . ?
C5 C6 H6 117.8 . . ?
O1 C7 C8 123.8(10) . . ?
O1 C7 C12 118.8(10) . . ?
C8 C7 C12 117.3(11) . . ?
C7 C8 Br1 116.7(8) . . ?
C9 C8 Br1 121.6(8) . . ?
C9 C8 C7 121.7(10) . . ?
C8 C9 Br2 119.7(8) . . ?
C10 C9 Br2 121.2(9) . . ?
C10 C9 C8 119.2(11) . . ?
C9 C10 Br3 120.3(10) . . ?
C9 C10 C11 119.8(11) . . ?
C11 C10 Br3 119.9(9) . . ?
C10 C11 Br4 121.0(8) . . ?
C12 C11 Br4 118.7(9) . . ?
C12 C11 C10 120.3(11) . . ?
O2 C12 C7 118.7(11) . . ?
C11 C12 O2 119.8(10) . . ?
C11 C12 C7 121.6(11) . . ?

loop_
_geom_bond_atom_site_label_1
_geom_bond_atom_site_label_2
_geom_bond_distance
_geom_bond_site_symmetry_2
_geom_bond_publ_flag
Y1 O1 2.190(6) 3_665 ?
Y1 O1 2.190(6) . ?
Y1 O1 2.190(6) 2_655 ?
Y1 N1 2.521(16) . ?
Y1 N2 2.459(9) . ?
Y1 N2 2.459(9) 3_665 ?
Y1 N2 2.459(9) 2_655 ?
Br1 C8 1.897(11) . ?
Br2 C9 1.895(11) . ?
Br3 C10 1.902(11) . ?
Br4 C11 1.892(12) . ?
O1 C7 1.326(13) . ?
O2 H2 0.8400 . ?
O2 C12 1.363(14) . ?
N1 C1 1.482(12) 3_665 ?
N1 C1 1.482(13) 2_655 ?
N1 C1 1.482(12) . ?
N2 C2 1.347(14) . ?
N2 C6 1.339(16) . ?
C1 H1A 0.9900 . ?
C1 H1B 0.9900 . ?
C1 C2 1.488(17) . ?
C2 C3 1.411(15) . ?
C3 H3 0.9500 . ?
C3 C4 1.38(2) . ?
C4 H4 0.9500 . ?
C4 C5 1.40(2) . ?
C5 H5 0.9500 . ?
C5 C6 1.368(16) . ?
C6 H6 0.9500 . ?
C7 C8 1.396(15) . ?
C7 C12 1.409(12) . ?
C8 C9 1.395(15) . ?
C9 C10 1.390(11) . ?
C10 C11 1.402(16) . ?
C11 C12 1.362(16) . ?

loop_
_geom_hbond_atom_site_label_D
_geom_hbond_atom_site_label_H
_geom_hbond_atom_site_label_A
_geom_hbond_distance_DH
_geom_hbond_distance_HA
_geom_hbond_distance_DA
_geom_hbond_angle_DHA
_geom_hbond_site_symmetry_A
_geom_hbond_publ_flag
O2 H2 O1 0.84 2.28 2.704(9) 111.7 . yes

loop_
_geom_torsion_atom_site_label_1
_geom_torsion_atom_site_label_2
_geom_torsion_atom_site_label_3
_geom_torsion_atom_site_label_4
_geom_torsion
_geom_torsion_site_symmetry_1
_geom_torsion_site_symmetry_2
_geom_torsion_site_symmetry_3
_geom_torsion_site_symmetry_4
_geom_torsion_publ_flag
Y1 O1 C7 C8 -93.3(13) . . . . ?
Y1 O1 C7 C12 85.2(12) . . . . ?
Y1 N1 C1 C2 -44.4(10) . . . . ?
Y1 N2 C2 C1 10.8(13) . . . . ?
Y1 N2 C2 C3 -166.3(8) . . . . ?
Y1 N2 C6 C5 166.0(9) . . . . ?
Br1 C8 C9 Br2 -2.5(13) . . . . ?
Br1 C8 C9 C10 178.3(7) . . . . ?
Br2 C9 C10 Br3 3.4(10) . . . . ?
Br2 C9 C10 C11 179.7(10) . . . . ?
Br3 C10 C11 Br4 -7.8(13) . . . . ?
Br3 C10 C11 C12 175.6(9) . . . . ?
Br4 C11 C12 O2 6.7(15) . . . . ?
Br4 C11 C12 C7 -173.0(7) . . . . ?
O1 C7 C8 Br1 2.8(14) . . . . ?
O1 C7 C8 C9 -178.8(10) . . . . ?
O1 C7 C12 O2 -2.9(13) . . . . ?
O1 C7 C12 C11 176.9(11) . . . . ?
N1 C1 C2 N2 24.2(15) . . . . ?
N1 C1 C2 C3 -158.8(11) . . . . ?
N2 C2 C3 C4 -0.1(17) . . . . ?
C1 N1 C1 C2 -162.7(10) 2_655 . . . ?
C1 N1 C1 C2 73.9(17) 3_665 . . . ?
C1 C2 C3 C4 -177.1(11) . . . . ?
C2 N2 C6 C5 -0.5(16) . . . . ?
C2 C3 C4 C5 -0.8(17) . . . . ?
C3 C4 C5 C6 1.1(17) . . . . ?
C4 C5 C6 N2 -0.4(17) . . . . ?
C6 N2 C2 C1 177.9(10) . . . . ?
C6 N2 C2 C3 0.8(15) . . . . ?
C7 C8 C9 Br2 179.2(8) . . . . ?
C7 C8 C9 C10 -0.1(15) . . . . ?
C8 C7 C12 O2 175.7(10) . . . . ?
C8 C7 C12 C11 -4.6(14) . . . . ?
C8 C9 C10 Br3 -177.4(10) . . . . ?
C8 C9 C10 C11 -1.1(12) . . . . ?
C9 C10 C11 Br4 175.9(7) . . . . ?
C9 C10 C11 C12 -0.7(15) . . . . ?
C10 C11 C12 O2 -176.7(10) . . . . ?
C10 C11 C12 C7 3.6(16) . . . . ?
C12 C7 C8 Br1 -175.6(7) . . . . ?
C12 C7 C8 C9 2.8(15) . . . . ?

loop_
_exptl_oxdiff_crystal_face_indexfrac_h
_exptl_oxdiff_crystal_face_indexfrac_k
_exptl_oxdiff_crystal_face_indexfrac_l
_exptl_oxdiff_crystal_face_x
_exptl_oxdiff_crystal_face_y
_exptl_oxdiff_crystal_face_z
0.3302 -6.4477 -15.7591 0.0317 -0.4062 0.9132
5.9476 -8.0189 6.5503 0.0787 -0.9923 0.0957
5.4939 0.7872 -17.8661 -0.9939 -0.0790 -0.0771
5.5361 2.8449 0.1770 -0.7269 -0.0584 -0.6842
-5.7916 -2.3613 5.2637 0.8428 0.0675 0.5340
-4.7904 0.1606 23.0839 0.9800 0.0776 -0.1832
0.4502 3.2212 26.5094 0.3411 0.0261 -0.9397
3.4506 -4.4500 -25.1159 -0.6155 -0.3341 0.7138
7.4365 -0.1131 0.3362 -0.7195 -0.3919 -0.5734
-1.4303 7.0433 14.6599 0.0137 0.5183 -0.8551
-1.9264 8.0990 -3.7953 -0.4193 0.7716 -0.4785
2.3404 -2.3744 28.4483 0.5602 -0.5302 -0.6364
-2.8183 -5.5163 -3.1949 0.5639 -0.2692 0.7807
-8.2405 5.7851 3.6766 0.5215 0.8523 0.0402
-5.8378 -0.5513 -16.7301 0.2372 0.3852 0.8918
-6.9464 7.1876 -8.7022 0.0255 0.9941 0.1054
-4.0649 5.8512 -21.3480 -0.4559 0.8392 0.2963
